data_4322152
loop_
_publ_author_name
'Yoshiki Shii'
'Yuri Motoda'
'Toshihiro Matsuo'
'Fumiaki Kai'
'Toshio Nakashima'
'Jean-Pierre Tuchagues'
'Naohide Matsumoto'

_publ_contact_author
;
Naohide Matsumoto
 Department of Chemistry, Faculty of Science, Kumamoto University,
Kurokami 2-39-1, Kumamoto 860-8555, Japan
;
_publ_contact_author_email 'naohide@aster.sci.kumamoto-u.ac.jp '
_publ_contact_author_fax +81-96-342-3390
_publ_contact_author_phone ' +81-96-342-3390'
_publ_section_title
;
 Deprotonation-Induced Enantioselective Aggregation and
 Deprotonation-Induced Ligand Rearrangement of Copper(II) Complexes Yield
 1D Homochiral and Heterochiral Chains and a Cyclic Tetramer, Respectively
;
_journal_name_full 'Inorganic Chemistry'
_journal_page_first 3513
_journal_page_last 3522
_journal_paper_doi 10.1021/ic9813260
_journal_volume 38
_journal_year 1999
_chemical_formula_sum 'C27 H32 Cl Cu N7 O5'
_space_group_IT_number 14
_symmetry_cell_setting monoclinic
_symmetry_Int_Tables_number 14
_symmetry_space_group_name_Hall '-P 2ybc'
_symmetry_space_group_name_H-M 'P 1 21/c 1'
_audit_creation_date 'Wed Dec 24 12:00:14 1997'
_audit_creation_method 'from TEXRAY.INF file'
_cell_angle_alpha 90
_cell_angle_beta 108.138(10)
_cell_angle_gamma 90
_cell_formula_units_Z 4.00
_cell_length_a 13.067(2)
_cell_length_b 15.166(3)
_cell_length_c 15.568(2)
_cell_measurement_reflns_used 25
_cell_measurement_temperature 20.0
_cell_measurement_theta_max 29.89
_cell_measurement_theta_min 28.65
_cell_volume 2931.9(8)
_computing_cell_refinement 'MSC/AFC Diffractometer Control'
_computing_data_collection 'MSC/AFC Diffractometer Control'
_computing_data_reduction 'teXsan: PROCESS (MSC)'
_computing_publication_material 'teXsan: FINISH (MSC)'
_computing_structure_refinement 'teXsan: LS (MSC)'
_diffrn_ambient_temperature 20.0
_diffrn_measurement_device AFC7R
_diffrn_measurement_method 'omega/2-theta scans'
_diffrn_orient_matrix_UB_11 0.00027
_diffrn_orient_matrix_UB_12 0.06325
_diffrn_orient_matrix_UB_13 -0.01808
_diffrn_orient_matrix_UB_21 -0.01670
_diffrn_orient_matrix_UB_22 -0.01819
_diffrn_orient_matrix_UB_23 -0.06465
_diffrn_orient_matrix_UB_31 -0.07878
_diffrn_orient_matrix_UB_32 0.00408
_diffrn_orient_matrix_UB_33 -0.00787
_diffrn_radiation_monochromator graphite
_diffrn_radiation_source 'X-ray tube'
_diffrn_radiation_type MoKalpha
_diffrn_radiation_wavelength 0.7107
_diffrn_reflns_av_R_equivalents 2.18
_diffrn_reflns_limit_h_max 16
_diffrn_reflns_limit_h_min 0
_diffrn_reflns_limit_k_max 18
_diffrn_reflns_limit_k_min 0
_diffrn_reflns_limit_l_max 18
_diffrn_reflns_limit_l_min -5
_diffrn_reflns_number 6270
_diffrn_reflns_theta_max 26.0095
_diffrn_standards_decay_% -0.32
_diffrn_standards_interval_count 150
_diffrn_standards_number 3
_exptl_absorpt_coefficient_mu_cm 8.851
_exptl_absorpt_correction_T_max 1.000
_exptl_absorpt_correction_T_min 0.966
_exptl_absorpt_correction_type psi-scan
_exptl_crystal_colour green
_exptl_crystal_density_diffrn 1.435
_exptl_crystal_description prismatic
_exptl_crystal_F_000 1316.00
_exptl_crystal_size_max 0.500
_exptl_crystal_size_min 0.100
_refine_diff_density_max -0.95190
_refine_diff_density_min 1.19390
_refine_ls_extinction_coef 0.00000
_refine_ls_extinction_method Zachariasen_type_2_Gaussian_isotropic
_refine_ls_goodness_of_fit_obs 3.990
_refine_ls_matrix_type full
_refine_ls_number_parameters 360
_refine_ls_number_reflns 3387
_refine_ls_number_restraints 0
_refine_ls_R_factor_obs 0.0670
_refine_ls_shift/esd_max 0.0520
_refine_ls_structure_factor_coef F
_refine_ls_weighting_scheme sigma
_refine_ls_wR_factor_obs 0.0600
_cod_data_source_file ic9813260_3.cif
_cod_data_source_block (CuPhimNMe)n
_cod_original_cell_volume 2931.7(7)
_cod_original_sg_symbol_H-M 'P 21/c '
_cod_original_formula_sum 'C27 H32 N7 O5 Cl Cu'
_cod_database_code 4322152

loop_
_symmetry_equiv_pos_as_xyz
'   +x,   +y,   +z'
'   -x,1/2+y,1/2-z'
'   -x,   -y,   -z'
'   +x,1/2-y,1/2+z'

loop_
_atom_site_aniso_label
_atom_site_aniso_U_11
_atom_site_aniso_U_22
_atom_site_aniso_U_33
_atom_site_aniso_U_12
_atom_site_aniso_U_13
_atom_site_aniso_U_23
Cu1 0.0317(5) 0.0336(5) 0.0356(5) -0.0006(6) 0.0096(4) -0.0024(6)
Cl1 0.069(2) 0.169(4) 0.087(2) 0.027(3) 0.032(2) 0.056(3)
O1 0.21(1) 0.38(2) 0.49(2) 0.18(1) 0.29(2) 0.33(2)
O2 0.101(8) 0.49(2) 0.22(1) -0.05(1) -0.055(8) 0.30(1)
O5 0.28(1) 0.24(1) 0.125(10) -0.13(1) -0.001(9) 0.015(9)
N1 0.030(4) 0.032(4) 0.042(4) -0.004(3) 0.012(3) 0.003(3)
N2 0.048(5) 0.044(5) 0.039(4) -0.001(4) 0.017(4) 0.009(4)
N3 0.030(4) 0.032(4) 0.038(4) 0.005(3) 0.005(3) -0.003(3)
N4 0.044(4) 0.030(4) 0.033(4) 0.003(3) 0.013(3) 0.004(3)
N5 0.032(4) 0.042(5) 0.040(4) -0.005(3) 0.008(3) -0.001(3)
N6 0.044(4) 0.039(4) 0.040(4) 0.008(4) 0.012(4) -0.006(3)
N7 0.034(4) 0.033(4) 0.039(4) -0.001(3) 0.012(3) -0.009(3)
C1 0.054(6) 0.069(7) 0.037(5) -0.015(5) 0.007(5) 0.008(5)
C2 0.050(6) 0.100(9) 0.066(7) -0.006(6) 0.018(6) 0.026(7)
C3 0.038(6) 0.073(8) 0.076(8) -0.010(5) 0.004(6) 0.007(6)
C4 0.074(8) 0.062(7) 0.044(6) -0.007(6) -0.006(6) 0.004(5)
C5 0.057(6) 0.056(6) 0.041(6) -0.006(5) 0.021(5) -0.004(5)
C6 0.041(5) 0.027(5) 0.034(5) 0.000(4) 0.012(4) 0.004(4)
C7 0.040(5) 0.026(5) 0.040(5) 0.002(4) 0.015(4) 0.000(4)
C8 0.045(6) 0.044(6) 0.059(6) -0.005(5) 0.022(5) 0.005(5)
C9 0.038(5) 0.031(5) 0.048(5) 0.000(4) 0.016(4) 0.002(4)
C10 0.035(5) 0.038(6) 0.058(6) 0.002(4) 0.016(5) 0.001(5)
C11 0.035(4) 0.054(5) 0.038(4) 0.000(6) 0.000(4) -0.005(6)
C12 0.045(6) 0.051(6) 0.053(6) 0.017(5) 0.007(5) 0.013(5)
C13 0.058(6) 0.043(6) 0.057(6) 0.012(5) 0.022(5) 0.014(5)
C14 0.069(7) 0.047(6) 0.048(6) 0.004(5) 0.033(5) -0.006(5)
C15 0.058(6) 0.037(5) 0.057(6) -0.007(5) 0.024(5) 0.004(5)
C16 0.056(6) 0.039(6) 0.046(6) -0.018(5) 0.011(5) -0.004(5)
C17 0.044(5) 0.051(6) 0.050(6) -0.019(5) 0.015(5) -0.004(5)
C18 0.032(5) 0.061(6) 0.028(5) -0.003(5) 0.010(4) 0.004(4)
C19 0.032(5) 0.046(6) 0.026(5) 0.004(4) 0.009(4) 0.001(4)
C20 0.032(5) 0.055(6) 0.034(5) 0.006(4) 0.011(4) -0.001(4)
C21 0.038(5) 0.041(5) 0.023(4) 0.003(4) 0.009(4) -0.003(4)
C22 0.040(5) 0.030(5) 0.043(5) 0.003(4) 0.009(4) -0.008(4)
C23 0.048(6) 0.060(7) 0.082(8) -0.009(5) 0.000(6) 0.019(6)
C24 0.068(8) 0.064(8) 0.12(1) -0.012(7) 0.006(8) 0.028(8)
C25 0.037(6) 0.059(7) 0.12(1) -0.007(6) 0.013(6) -0.017(7)
C26 0.046(6) 0.071(8) 0.061(7) 0.013(6) 0.002(5) -0.006(6)
C27 0.037(5) 0.053(6) 0.051(6) 0.012(5) 0.017(4) -0.004(5)

loop_
_atom_site_label
_atom_site_fract_x
_atom_site_fract_y
_atom_site_fract_z
_atom_site_U_iso_or_equiv
_atom_site_thermal_displace_type
_atom_site_calc_flag
_atom_site_calc_attached_atom
Cu1 0.11244(7) -0.00098(8) -0.13738(6) 0.0338(2) Uij ? ?
Cl1 0.4619(3) 0.0041(3) 0.2499(2) 0.107(1) Uij ? ?
O1 0.5315(9) 0.0414(10) 0.220(1) 0.317(9) Uij ? ?
O2 0.4891(7) -0.0449(10) 0.3184(8) 0.296(7) Uij ? ?
O3 0.377(1) 0.049(1) 0.248(1) 0.280(8) Uij ? ?
O4 0.391(2) -0.036(1) 0.186(2) 0.40(1) Uij ? ?
O5 0.638(1) 0.2291(8) 0.8326(7) 0.229(6) Uij ? ?
N1 0.0959(5) 0.0667(4) -0.2802(4) 0.035(2) Uij ? ?
N2 0.1044(5) 0.1355(4) -0.4032(4) 0.043(2) Uij ? ?
N3 0.2609(5) 0.0322(4) -0.1250(4) 0.034(2) Uij ? ?
N4 0.1587(5) -0.1305(4) -0.1507(4) 0.036(2) Uij ? ?
N5 -0.0384(5) -0.0283(4) -0.1436(4) 0.039(2) Uij ? ?
N6 0.0333(5) 0.2529(4) -0.0598(4) 0.041(2) Uij ? ?
N7 0.0790(5) 0.1131(4) -0.0829(4) 0.035(2) Uij ? ?
C1 -0.1429(7) 0.0637(6) -0.3587(6) 0.055(3) Uij ? ?
C2 -0.2520(8) 0.0519(7) -0.4017(7) 0.072(4) Uij ? ?
C3 -0.2933(7) 0.0537(7) -0.4930(7) 0.066(4) Uij ? ?
C4 -0.2250(8) 0.0676(7) -0.5448(6) 0.066(3) Uij ? ?
C5 -0.1163(7) 0.0784(6) -0.5015(6) 0.050(3) Uij ? ?
C6 -0.0751(6) 0.0764(5) -0.4098(5) 0.034(2) Uij ? ?
C7 0.0406(6) 0.0910(5) -0.3630(5) 0.035(2) Uij ? ?
C8 0.2054(7) 0.1381(6) -0.3424(6) 0.048(3) Uij ? ?
C9 0.1990(6) 0.0966(5) -0.2664(6) 0.038(3) Uij ? ?
C10 0.2835(6) 0.0758(5) -0.1852(6) 0.043(3) Uij ? ?
C11 0.3470(6) -0.0026(7) -0.0480(5) 0.045(2) Uij ? ?
C12 0.3554(7) -0.1018(6) -0.0581(6) 0.052(3) Uij ? ?
C13 0.2508(7) -0.1524(6) -0.0687(6) 0.052(3) Uij ? ?
C14 0.1891(7) -0.1424(6) -0.2337(6) 0.051(3) Uij ? ?
C15 0.0715(7) -0.1966(5) -0.1536(6) 0.049(3) Uij ? ?
C16 -0.0365(7) -0.1731(6) -0.2159(6) 0.048(3) Uij ? ?
C17 -0.0966(7) -0.1120(6) -0.1706(6) 0.048(3) Uij ? ?
C18 -0.0892(6) 0.0380(6) -0.1268(5) 0.040(3) Uij ? ?
C19 -0.0303(6) 0.1181(6) -0.0979(5) 0.035(2) Uij ? ?
C20 -0.0558(6) 0.2021(6) -0.0833(5) 0.040(3) Uij ? ?
C21 0.1133(6) 0.1963(5) -0.0598(5) 0.034(2) Uij ? ?
C22 0.2282(6) 0.2244(5) -0.0289(5) 0.039(3) Uij ? ?
C23 0.2606(8) 0.2957(7) -0.0683(7) 0.068(4) Uij ? ?
C24 0.3671(9) 0.3252(7) -0.0364(8) 0.091(5) Uij ? ?
C25 0.4379(7) 0.2849(7) 0.0346(8) 0.074(4) Uij ? ?
C26 0.4079(7) 0.2157(7) 0.0766(6) 0.063(3) Uij ? ?
C27 0.3020(7) 0.1851(6) 0.0438(6) 0.046(3) Uij ? ?
H1 -0.1150 0.0629 -0.2955 0.0621 Uij ? ?
H2 -0.2992 0.0424 -0.3676 0.0845 Uij ? ?
H3 -0.3674 0.0457 -0.5248 0.0724 Uij ? ?
H4 -0.2500 0.0687 -0.6102 0.0758 Uij ? ?
H5 -0.0689 0.0888 -0.5371 0.0566 Uij ? ?
H6 0.0828 0.1603 -0.4626 0.0566 Uij ? ?
H7 0.2678 0.1642 -0.3519 0.0559 Uij ? ?
H8 0.3553 0.0949 -0.1778 0.0515 Uij ? ?
H9 0.4134 0.0243 -0.0453 0.0566 Uij ? ?
H10 0.3308 0.0101 0.0065 0.0566 Uij ? ?
H11 0.3762 -0.1128 -0.1101 0.0554 Uij ? ?
H12 0.4087 -0.1237 -0.0060 0.0554 Uij ? ?
H13 0.2284 -0.1402 -0.0166 0.0621 Uij ? ?
H14 0.2652 -0.2137 -0.0698 0.0621 Uij ? ?
H15 0.2157 -0.2006 -0.2359 0.0565 Uij ? ?
H16 0.1286 -0.1327 -0.2857 0.0565 Uij ? ?
H17 0.2445 -0.1012 -0.2343 0.0565 Uij ? ?
H18 0.0911 -0.2518 -0.1723 0.0587 Uij ? ?
H19 0.0660 -0.2023 -0.0940 0.0587 Uij ? ?
H20 -0.0286 -0.1442 -0.2667 0.0536 Uij ? ?
H21 -0.0779 -0.2253 -0.2333 0.0536 Uij ? ?
H22 -0.1045 -0.1399 -0.1175 0.0618 Uij ? ?
H23 -0.1664 -0.0996 -0.2108 0.0618 Uij ? ?
H24 -0.1639 0.0347 -0.1320 0.0484 Uij ? ?
H25 -0.1268 0.2222 -0.0892 0.0487 Uij ? ?
H26 0.2098 0.3255 -0.1156 0.0788 Uij ? ?
H27 0.3904 0.3719 -0.0657 0.1063 Uij ? ?
H28 0.5098 0.3050 0.0594 0.0820 Uij ? ?
H29 0.4566 0.1875 0.1292 0.0733 Uij ? ?
H30 0.2801 0.1355 0.0730 0.0557 Uij ? ?

loop_
_atom_type_symbol
_atom_type_oxidation_number
_atom_type_number_in_cell
_atom_type_scat_dispersion_real
_atom_type_scat_dispersion_imag
_atom_type_scat_source
C 0 108 0.003 0.002 'International Tables'
H 0 128 0.000 0.000 'International Tables'
O 0 20 0.011 0.006 'International Tables'
N 0 28 0.006 0.003 'International Tables'
Cl 0 4 0.148 0.159 'International Tables'
Cu 0 4 0.320 1.265 'International Tables'

loop_
_geom_angle_atom_site_label_1
_geom_angle_atom_site_label_2
_geom_angle_atom_site_label_3
_geom_angle
_geom_angle_site_symmetry_1
_geom_angle_site_symmetry_2
_geom_angle_site_symmetry_3
_geom_angle_publ_flag
N(1) Cu(1) N(3) 77.4(2) ? ? ? yes
N(1) Cu(1) N(4) 104.9(2) ? ? ? yes
N(1) Cu(1) N(5) 104.1(2) ? ? ? yes
N(1) Cu(1) N(7) 93.0(2) ? ? ? yes
N(3) Cu(1) N(4) 86.7(2) ? ? ? yes
N(3) Cu(1) N(5) 176.0(3) ? ? ? yes
N(3) Cu(1) N(7) 94.3(2) ? ? ? yes
N(4) Cu(1) N(5) 96.5(3) ? ? ? yes
N(4) Cu(1) N(7) 161.8(2) ? ? ? yes
N(5) Cu(1) N(7) 81.9(3) ? ? ? yes
O(1) Cl(1) O(2) 121.7(8) ? ? ? yes
O(1) Cl(1) O(3) 117.5(10) ? ? ? yes
O(1) Cl(1) O(4) 110(1) ? ? ? yes
O(2) Cl(1) O(3) 110.4(9) ? ? ? yes
O(2) Cl(1) O(4) 109(1) ? ? ? yes
O(3) Cl(1) O(4) 79(1) ? ? ? yes
Cu(1) N(1) C(7) 152.9(5) ? ? ? yes
Cu(1) N(1) C(9) 101.3(5) ? ? ? yes
C(7) N(1) C(9) 105.8(6) ? ? ? yes
C(7) N(2) C(8) 107.1(7) ? ? ? yes
Cu(1) N(3) C(10) 121.3(6) ? ? ? yes
Cu(1) N(3) C(11) 118.3(5) ? ? ? yes
C(10) N(3) C(11) 120.1(7) ? ? ? yes
Cu(1) N(4) C(13) 107.9(5) ? ? ? yes
Cu(1) N(4) C(14) 111.6(5) ? ? ? yes
Cu(1) N(4) C(15) 112.9(5) ? ? ? yes
C(13) N(4) C(14) 110.9(6) ? ? ? yes
C(13) N(4) C(15) 106.1(6) ? ? ? yes
C(14) N(4) C(15) 107.4(6) ? ? ? yes
Cu(1) N(5) C(17) 127.6(5) ? ? ? yes
Cu(1) N(5) C(18) 113.4(5) ? ? ? yes
C(17) N(5) C(18) 118.9(7) ? ? ? yes
C(20) N(6) C(21) 103.9(7) ? ? ? yes
Cu(1) N(7) C(19) 108.9(5) ? ? ? yes
Cu(1) N(7) C(21) 144.1(5) ? ? ? yes
C(19) N(7) C(21) 103.6(6) ? ? ? yes
C(2) C(1) C(6) 119.3(8) ? ? ? yes
C(1) C(2) C(3) 121.2(9) ? ? ? yes
C(2) C(3) C(4) 119.6(9) ? ? ? yes
C(3) C(4) C(5) 118.9(8) ? ? ? yes
C(4) C(5) C(6) 121.4(8) ? ? ? yes
C(1) C(6) C(5) 119.7(8) ? ? ? yes
C(1) C(6) C(7) 118.7(7) ? ? ? yes
C(5) C(6) C(7) 121.6(8) ? ? ? yes
N(1) C(7) N(2) 111.0(7) ? ? ? yes
N(1) C(7) C(6) 127.3(7) ? ? ? yes
N(2) C(7) C(6) 121.7(7) ? ? ? yes
N(2) C(8) C(9) 106.3(7) ? ? ? yes
N(1) C(9) C(8) 109.8(7) ? ? ? yes
N(1) C(9) C(10) 120.9(7) ? ? ? yes
C(8) C(9) C(10) 129.0(8) ? ? ? yes
N(3) C(10) C(9) 118.7(8) ? ? ? yes
N(3) C(11) C(12) 109.5(7) ? ? ? yes
C(11) C(12) C(13) 114.6(7) ? ? ? yes
N(4) C(13) C(12) 115.8(7) ? ? ? yes
N(4) C(15) C(16) 114.5(7) ? ? ? yes
C(15) C(16) C(17) 111.5(7) ? ? ? yes
N(5) C(17) C(16) 111.2(7) ? ? ? yes
N(5) C(18) C(19) 118.0(7) ? ? ? yes
N(7) C(19) C(18) 115.7(7) ? ? ? yes
N(7) C(19) C(20) 108.7(7) ? ? ? yes
C(18) C(19) C(20) 135.5(8) ? ? ? yes
N(6) C(20) C(19) 110.2(7) ? ? ? yes
N(6) C(21) N(7) 113.6(7) ? ? ? yes
N(6) C(21) C(22) 121.3(7) ? ? ? yes
N(7) C(21) C(22) 124.9(7) ? ? ? yes
C(21) C(22) C(23) 120.0(8) ? ? ? yes
C(21) C(22) C(27) 121.4(8) ? ? ? yes
C(23) C(22) C(27) 118.4(8) ? ? ? yes
C(22) C(23) C(24) 120.3(9) ? ? ? yes
C(23) C(24) C(25) 120(1) ? ? ? yes
C(24) C(25) C(26) 121.2(10) ? ? ? yes
C(25) C(26) C(27) 118.9(9) ? ? ? yes
C(22) C(27) C(26) 121.2(9) ? ? ? yes

loop_
_geom_bond_atom_site_label_1
_geom_bond_atom_site_label_2
_geom_bond_distance
_geom_bond_site_symmetry_1
_geom_bond_site_symmetry_2
_geom_bond_publ_flag
Cu(1) N(1) 2.396(6) ? ? yes
Cu(1) N(3) 1.954(6) ? ? yes
Cu(1) N(4) 2.084(6) ? ? yes
Cu(1) N(5) 1.987(6) ? ? yes
Cu(1) N(7) 2.033(6) ? ? yes
Cl(1) O(1) 1.274(9) ? ? yes
Cl(1) O(2) 1.256(8) ? ? yes
Cl(1) O(3) 1.29(2) ? ? yes
Cl(1) O(4) 1.28(2) ? ? yes
N(1) C(7) 1.319(9) ? ? yes
N(1) C(9) 1.373(9) ? ? yes
N(2) C(7) 1.366(9) ? ? yes
N(2) C(8) 1.364(10) ? ? yes
N(3) C(10) 1.255(9) ? ? yes
N(3) C(11) 1.463(9) ? ? yes
N(4) C(13) 1.494(10) ? ? yes
N(4) C(14) 1.476(9) ? ? yes
N(4) C(15) 1.508(9) ? ? yes
N(5) C(17) 1.472(9) ? ? yes
N(5) C(18) 1.276(9) ? ? yes
N(6) C(20) 1.348(9) ? ? yes
N(6) C(21) 1.353(9) ? ? yes
N(7) C(19) 1.375(9) ? ? yes
N(7) C(21) 1.350(9) ? ? yes
C(1) C(2) 1.39(1) ? ? yes
C(1) C(6) 1.38(1) ? ? yes
C(2) C(3) 1.36(1) ? ? yes
C(3) C(4) 1.39(1) ? ? yes
C(4) C(5) 1.38(1) ? ? yes
C(5) C(6) 1.36(1) ? ? yes
C(6) C(7) 1.477(10) ? ? yes
C(8) C(9) 1.37(1) ? ? yes
C(9) C(10) 1.43(1) ? ? yes
C(11) C(12) 1.52(1) ? ? yes
C(12) C(13) 1.53(1) ? ? yes
C(15) C(16) 1.49(1) ? ? yes
C(16) C(17) 1.52(1) ? ? yes
C(18) C(19) 1.43(1) ? ? yes
C(19) C(20) 1.35(1) ? ? yes
C(21) C(22) 1.49(1) ? ? yes
C(22) C(23) 1.37(1) ? ? yes
C(22) C(27) 1.37(1) ? ? yes
C(23) C(24) 1.40(1) ? ? yes
C(24) C(25) 1.35(1) ? ? yes
C(25) C(26) 1.36(1) ? ? yes
C(26) C(27) 1.40(1) ? ? yes
